data_7116616
loop_
_publ_author_name
'Fu An Tsao'
'Alan. J. Lough'
'Douglas W. Stephan'

_publ_section_title
;
 Intramolecular 1,1-carboboration versus intermolecular FLP addition in
 reactions of boranes and bis(phenylethynyl)telluroether
;
_journal_name_full Chem.Commun.
_journal_page_first 4287
_journal_paper_doi 10.1039/C4cc09258A
_journal_volume 51
_journal_year 2015
_chemical_formula_sum 'C34 H15 B F10 Te'
_chemical_formula_weight 751.87
_space_group_IT_number 2
_symmetry_cell_setting triclinic
_symmetry_space_group_name_Hall '-P 1'
_symmetry_space_group_name_H-M 'P -1'
_atom_sites_solution_hydrogens geom
_atom_sites_solution_primary direct
_atom_sites_solution_secondary difmap
_audit_creation_method SHELXL-97
_audit_update_record
;
2014-11-12 deposited with the CCDC.
2015-02-04 downloaded from the CCDC.
;
_cell_angle_alpha 77.723(4)
_cell_angle_beta 66.878(3)
_cell_angle_gamma 69.212(3)
_cell_formula_units_Z 2
_cell_length_a 11.3615(7)
_cell_length_b 11.5042(7)
_cell_length_c 13.1803(8)
_cell_measurement_reflns_used 9963
_cell_measurement_temperature 293(2)
_cell_measurement_theta_max 26.68
_cell_measurement_theta_min 2.31
_cell_volume 1475.82(16)
_computing_cell_refinement 'Bruker SAINT'
_computing_data_collection 'Bruker APEX2'
_computing_data_reduction 'Bruker SAINT'
_computing_molecular_graphics 'Bruker SHELXTL'
_computing_publication_material 'Bruker SHELXTL'
_computing_structure_refinement 'SHELXL-97 (Sheldrick, 2008)'
_computing_structure_solution 'SHELXS-97 (Sheldrick, 2008)'
_diffrn_ambient_temperature 293(2)
_diffrn_measured_fraction_theta_full 0.989
_diffrn_measured_fraction_theta_max 0.989
_diffrn_measurement_device_type 'Bruker APEX-II CCD'
_diffrn_measurement_method '\f and \w scans'
_diffrn_radiation_monochromator graphite
_diffrn_radiation_source 'fine-focus sealed tube'
_diffrn_radiation_type MoK\a
_diffrn_radiation_wavelength 0.71073
_diffrn_reflns_av_R_equivalents 0.0423
_diffrn_reflns_av_sigmaI/netI 0.0444
_diffrn_reflns_limit_h_max 13
_diffrn_reflns_limit_h_min -13
_diffrn_reflns_limit_k_max 13
_diffrn_reflns_limit_k_min -13
_diffrn_reflns_limit_l_max 15
_diffrn_reflns_limit_l_min -15
_diffrn_reflns_number 21613
_diffrn_reflns_theta_full 24.99
_diffrn_reflns_theta_max 24.99
_diffrn_reflns_theta_min 1.90
_exptl_absorpt_coefficient_mu 1.095
_exptl_absorpt_correction_T_max 0.7455
_exptl_absorpt_correction_T_min 0.6775
_exptl_absorpt_correction_type multi-scan
_exptl_absorpt_process_details sadabs
_exptl_crystal_colour colourless
_exptl_crystal_density_diffrn 1.692
_exptl_crystal_density_method 'not measured'
_exptl_crystal_description prism
_exptl_crystal_F_000 732
_exptl_crystal_size_max 0.20
_exptl_crystal_size_mid 0.10
_exptl_crystal_size_min 0.10
_refine_diff_density_max 1.605
_refine_diff_density_min -0.614
_refine_diff_density_rms 0.113
_refine_ls_extinction_method none
_refine_ls_goodness_of_fit_ref 1.033
_refine_ls_hydrogen_treatment constr
_refine_ls_matrix_type full
_refine_ls_number_parameters 415
_refine_ls_number_reflns 5152
_refine_ls_number_restraints 0
_refine_ls_restrained_S_all 1.033
_refine_ls_R_factor_all 0.0613
_refine_ls_R_factor_gt 0.0461
_refine_ls_shift/su_max 0.000
_refine_ls_shift/su_mean 0.000
_refine_ls_structure_factor_coef Fsqd
_refine_ls_weighting_details 'calc w=1/[\s^2^(Fo^2^)+(0.0786P)^2^+1.7528P] where P=(Fo^2^+2Fc^2^)/3'
_refine_ls_weighting_scheme calc
_refine_ls_wR_factor_gt 0.1197
_refine_ls_wR_factor_ref 0.1305
_reflns_number_gt 4192
_reflns_number_total 5152
_reflns_threshold_expression >2sigma(I)
_cod_data_source_file c4cc09258a2.cif
_cod_data_source_block jt009_0m_Compound_6
_cod_depositor_comments
;

2018-03-15
Z value and formula fixed to values more according to usual
chemical conventions.                 miguel
;
_cod_original_formula_sum 'C68 H30 B2 F20 Te2'
_cod_original_formula_weight 1503.74
_cod_original_formula_units_Z 1
_cod_original_sg_symbol_H-M P-1
_cod_database_code 7116616

loop_
_symmetry_equiv_pos_as_xyz
'x, y, z'
'-x, -y, -z'

loop_
_atom_site_label
_atom_site_type_symbol
_atom_site_fract_x
_atom_site_fract_y
_atom_site_fract_z
_atom_site_U_iso_or_equiv
_atom_site_adp_type
_atom_site_occupancy
_atom_site_symmetry_multiplicity
_atom_site_calc_flag
_atom_site_refinement_flags
Te1 Te 0.23709(3) 0.12604(3) 0.02842(3) 0.03855(15) Uani 1 1 d .
F2 F -0.1429(4) 0.5943(4) 0.4639(3) 0.0722(11) Uani 1 1 d .
F3 F -0.1795(4) 0.4322(4) 0.6471(3) 0.0795(12) Uani 1 1 d .
F4 F -0.1286(4) 0.1868(4) 0.6265(3) 0.0721(11) Uani 1 1 d .
F10 F -0.2858(3) 0.2167(3) 0.3655(3) 0.0553(8) Uani 1 1 d .
F9 F -0.5317(4) 0.3692(5) 0.4694(3) 0.0794(13) Uani 1 1 d .
F8 F -0.6057(3) 0.6129(5) 0.3909(4) 0.0916(15) Uani 1 1 d .
F1 F -0.0449(3) 0.5117(3) 0.2620(3) 0.0553(8) Uani 1 1 d .
F5 F -0.0252(3) 0.1034(3) 0.4243(3) 0.0583(9) Uani 1 1 d .
F7 F -0.4389(4) 0.6995(3) 0.2060(4) 0.0749(12) Uani 1 1 d .
F6 F -0.1942(3) 0.5481(3) 0.0995(3) 0.0542(8) Uani 1 1 d .
C4 C 0.0662(5) 0.1892(4) -0.0153(4) 0.0334(10) Uani 1 1 d .
C3 C -0.0573(4) 0.2484(4) 0.0553(4) 0.0304(10) Uani 1 1 d .
B1 B -0.0829(5) 0.2898(5) 0.1672(5) 0.0323(12) Uani 1 1 d .
C2 C 0.0193(5) 0.2597(4) 0.2251(4) 0.0319(10) Uani 1 1 d .
C1 C 0.1513(5) 0.1913(4) 0.1838(4) 0.0327(10) Uani 1 1 d .
C11 C 0.2501(5) 0.1579(5) 0.2418(4) 0.0381(12) Uani 1 1 d .
C21 C -0.0303(5) 0.3045(5) 0.3378(4) 0.0347(11) Uani 1 1 d .
C22 C -0.0628(5) 0.4296(5) 0.3519(4) 0.0373(12) Uani 1 1 d .
C23 C -0.1116(5) 0.4732(5) 0.4545(5) 0.0441(13) Uani 1 1 d .
C24 C -0.1296(5) 0.3909(6) 0.5465(4) 0.0496(15) Uani 1 1 d .
C25 C -0.1011(5) 0.2665(6) 0.5373(4) 0.0487(14) Uani 1 1 d .
C26 C -0.0510(5) 0.2248(5) 0.4331(4) 0.0407(12) Uani 1 1 d .
C31 C -0.2310(5) 0.3768(5) 0.2289(4) 0.0377(12) Uani 1 1 d .
C36 C -0.3213(5) 0.3354(5) 0.3235(4) 0.0417(13) Uani 1 1 d .
C35 C -0.4473(5) 0.4132(7) 0.3775(5) 0.0533(16) Uani 1 1 d .
C34 C -0.4847(5) 0.5353(7) 0.3374(6) 0.062(2) Uani 1 1 d .
C33 C -0.4007(5) 0.5794(6) 0.2445(6) 0.0533(16) Uani 1 1 d .
C32 C -0.2745(5) 0.5005(5) 0.1903(5) 0.0439(13) Uani 1 1 d .
C41 C -0.1776(5) 0.2785(5) 0.0209(4) 0.0354(11) Uani 1 1 d .
C42 C -0.1999(6) 0.3692(6) -0.0620(5) 0.0568(16) Uani 1 1 d .
H42A H -0.1381 0.4127 -0.1013 0.068 Uiso 1 1 calc R
C43 C -0.3171(7) 0.3959(8) -0.0872(5) 0.080(3) Uani 1 1 d .
H43A H -0.3326 0.4583 -0.1423 0.097 Uiso 1 1 calc R
C46 C -0.2726(5) 0.2156(5) 0.0778(4) 0.0421(13) Uani 1 1 d .
H46A H -0.2600 0.1555 0.1354 0.050 Uiso 1 1 calc R
C51 C 0.0980(5) 0.1540(4) -0.1272(4) 0.0340(11) Uani 1 1 d .
C56 C 0.0268(5) 0.0862(5) -0.1432(4) 0.0382(11) Uani 1 1 d .
H56A H -0.0432 0.0656 -0.0840 0.046 Uiso 1 1 calc R
C55 C 0.0607(6) 0.0496(5) -0.2474(4) 0.0426(13) Uani 1 1 d .
H55A H 0.0148 0.0024 -0.2571 0.051 Uiso 1 1 calc R
C54 C 0.1621(6) 0.0827(5) -0.3372(5) 0.0481(14) Uani 1 1 d .
H54A H 0.1832 0.0591 -0.4071 0.058 Uiso 1 1 calc R
C53 C 0.2310(5) 0.1504(6) -0.3222(4) 0.0487(14) Uani 1 1 d .
H53A H 0.2987 0.1732 -0.3824 0.058 Uiso 1 1 calc R
C52 C 0.2006(5) 0.1856(5) -0.2176(4) 0.0441(13) Uani 1 1 d .
H52A H 0.2492 0.2303 -0.2083 0.053 Uiso 1 1 calc R
C44 C -0.4072(6) 0.3326(8) -0.0329(5) 0.076(2) Uani 1 1 d .
H44A H -0.4833 0.3509 -0.0514 0.092 Uiso 1 1 calc R
C45 C -0.3863(6) 0.2407(7) 0.0502(5) 0.0596(17) Uani 1 1 d .
H45A H -0.4475 0.1961 0.0874 0.072 Uiso 1 1 calc R
C16 C 0.3210(6) 0.0350(6) 0.2602(5) 0.0494(14) Uani 1 1 d .
H16A H 0.3072 -0.0282 0.2366 0.059 Uiso 1 1 calc R
C12 C 0.2744(5) 0.2511(6) 0.2762(5) 0.0481(14) Uani 1 1 d .
H12A H 0.2292 0.3345 0.2629 0.058 Uiso 1 1 calc R
C13 C 0.3648(6) 0.2197(7) 0.3297(6) 0.0645(19) Uani 1 1 d .
H13A H 0.3800 0.2825 0.3527 0.077 Uiso 1 1 calc R
C14 C 0.4331(7) 0.0977(8) 0.3498(5) 0.069(2) Uani 1 1 d .
H14A H 0.4927 0.0777 0.3876 0.083 Uiso 1 1 calc R
C15 C 0.4131(7) 0.0054(7) 0.3140(6) 0.0666(18) Uani 1 1 d .
H15A H 0.4612 -0.0775 0.3255 0.080 Uiso 1 1 calc R

loop_
_atom_site_aniso_label
_atom_site_aniso_U_11
_atom_site_aniso_U_22
_atom_site_aniso_U_33
_atom_site_aniso_U_23
_atom_site_aniso_U_13
_atom_site_aniso_U_12
Te1 0.0221(2) 0.0495(2) 0.0416(2) -0.02208(15) -0.00646(14) -0.00268(14)
F2 0.066(2) 0.079(3) 0.079(3) -0.047(2) -0.011(2) -0.023(2)
F3 0.068(3) 0.128(4) 0.049(2) -0.042(2) -0.0080(19) -0.030(2)
F4 0.062(2) 0.105(3) 0.0427(19) 0.0036(19) -0.0212(17) -0.020(2)
F10 0.049(2) 0.078(2) 0.0421(18) -0.0160(16) -0.0007(15) -0.0330(18)
F9 0.044(2) 0.148(4) 0.056(2) -0.053(2) 0.0134(17) -0.049(2)
F8 0.0206(18) 0.130(4) 0.124(4) -0.090(3) -0.0117(19) 0.008(2)
F1 0.054(2) 0.0529(19) 0.058(2) -0.0130(16) -0.0081(16) -0.0231(16)
F5 0.060(2) 0.057(2) 0.053(2) 0.0005(16) -0.0233(17) -0.0114(17)
F7 0.048(2) 0.056(2) 0.129(4) -0.041(2) -0.048(2) 0.0128(17)
F6 0.0447(19) 0.0472(18) 0.069(2) -0.0087(16) -0.0194(17) -0.0096(15)
C4 0.026(3) 0.039(3) 0.037(3) -0.009(2) -0.007(2) -0.012(2)
C3 0.022(2) 0.035(3) 0.035(3) -0.010(2) -0.0063(19) -0.0088(19)
B1 0.022(3) 0.034(3) 0.037(3) -0.007(2) -0.004(2) -0.009(2)
C2 0.025(2) 0.034(3) 0.035(3) -0.012(2) -0.005(2) -0.008(2)
C1 0.032(3) 0.035(3) 0.036(3) -0.013(2) -0.008(2) -0.013(2)
C11 0.024(3) 0.049(3) 0.037(3) -0.018(2) -0.005(2) -0.006(2)
C21 0.018(2) 0.047(3) 0.040(3) -0.013(2) -0.008(2) -0.007(2)
C22 0.025(3) 0.050(3) 0.040(3) -0.014(2) -0.007(2) -0.014(2)
C23 0.032(3) 0.059(4) 0.047(3) -0.028(3) -0.006(2) -0.015(3)
C24 0.031(3) 0.083(5) 0.037(3) -0.029(3) -0.005(2) -0.013(3)
C25 0.029(3) 0.081(4) 0.031(3) -0.003(3) -0.010(2) -0.013(3)
C26 0.028(3) 0.043(3) 0.050(3) -0.011(2) -0.013(2) -0.005(2)
C31 0.021(2) 0.055(3) 0.041(3) -0.024(2) -0.008(2) -0.007(2)
C36 0.031(3) 0.061(4) 0.044(3) -0.025(3) -0.009(2) -0.018(3)
C35 0.026(3) 0.099(5) 0.048(3) -0.041(3) -0.001(3) -0.028(3)
C34 0.018(3) 0.094(5) 0.084(5) -0.064(4) -0.014(3) 0.001(3)
C33 0.025(3) 0.059(4) 0.086(5) -0.043(3) -0.022(3) 0.000(3)
C32 0.027(3) 0.053(3) 0.058(4) -0.028(3) -0.018(3) -0.004(2)
C41 0.022(2) 0.048(3) 0.028(2) -0.012(2) -0.005(2) 0.000(2)
C42 0.036(3) 0.075(4) 0.038(3) 0.003(3) -0.005(2) -0.005(3)
C43 0.053(4) 0.120(6) 0.033(3) -0.002(4) -0.021(3) 0.019(4)
C46 0.026(3) 0.068(4) 0.036(3) -0.021(2) -0.011(2) -0.009(2)
C51 0.027(3) 0.037(3) 0.033(3) -0.010(2) -0.010(2) -0.001(2)
C56 0.036(3) 0.038(3) 0.038(3) -0.007(2) -0.012(2) -0.007(2)
C55 0.047(3) 0.043(3) 0.045(3) -0.010(2) -0.026(3) -0.007(2)
C54 0.046(3) 0.058(3) 0.037(3) -0.015(3) -0.020(3) 0.000(3)
C53 0.035(3) 0.067(4) 0.033(3) -0.010(3) -0.003(2) -0.010(3)
C52 0.030(3) 0.056(3) 0.045(3) -0.018(3) -0.005(2) -0.012(2)
C44 0.028(3) 0.141(7) 0.046(4) -0.025(4) -0.012(3) 0.000(4)
C45 0.034(3) 0.084(5) 0.062(4) -0.037(4) -0.012(3) -0.006(3)
C16 0.042(3) 0.054(3) 0.058(4) -0.015(3) -0.023(3) -0.009(3)
C12 0.024(3) 0.060(4) 0.065(4) -0.031(3) -0.009(3) -0.012(2)
C13 0.030(3) 0.099(5) 0.073(4) -0.053(4) -0.008(3) -0.014(3)
C14 0.048(4) 0.107(6) 0.058(4) -0.034(4) -0.028(3) -0.004(4)
C15 0.054(4) 0.072(4) 0.081(5) -0.016(4) -0.040(4) -0.001(3)

loop_
_atom_type_symbol
_atom_type_description
_atom_type_scat_dispersion_real
_atom_type_scat_dispersion_imag
_atom_type_scat_source
C C 0.0033 0.0016 'International Tables Vol C Tables 4.2.6.8 and 6.1.1.4'
H H 0.0000 0.0000 'International Tables Vol C Tables 4.2.6.8 and 6.1.1.4'
B B 0.0013 0.0007 'International Tables Vol C Tables 4.2.6.8 and 6.1.1.4'
F F 0.0171 0.0103 'International Tables Vol C Tables 4.2.6.8 and 6.1.1.4'
Te Te -0.5308 1.6751 'International Tables Vol C Tables 4.2.6.8 and 6.1.1.4'

loop_
_geom_angle_atom_site_label_1
_geom_angle_atom_site_label_2
_geom_angle_atom_site_label_3
_geom_angle
C1 Te1 C4 98.40(19)
C3 C4 C51 126.8(4)
C3 C4 Te1 122.4(3)
C51 C4 Te1 110.7(3)
C4 C3 C41 118.5(4)
C4 C3 B1 124.5(4)
C41 C3 B1 117.0(4)
C2 B1 C3 126.9(4)
C2 B1 C31 116.4(4)
C3 B1 C31 116.7(4)
C1 C2 C21 117.2(4)
C1 C2 B1 125.1(4)
C21 C2 B1 117.6(4)
C2 C1 C11 125.3(4)
C2 C1 Te1 122.2(3)
C11 C1 Te1 112.5(3)
C16 C11 C12 118.8(5)
C16 C11 C1 120.8(5)
C12 C11 C1 120.4(5)
C26 C21 C22 116.3(5)
C26 C21 C2 122.1(5)
C22 C21 C2 121.6(5)
F1 C22 C23 118.4(5)
F1 C22 C21 119.0(4)
C23 C22 C21 122.6(5)
F2 C23 C24 120.6(5)
F2 C23 C22 120.3(5)
C24 C23 C22 119.1(5)
F3 C24 C23 119.8(6)
F3 C24 C25 119.4(6)
C23 C24 C25 120.7(5)
F4 C25 C24 121.4(5)
F4 C25 C26 119.4(6)
C24 C25 C26 119.1(5)
F5 C26 C21 118.7(5)
F5 C26 C25 119.0(5)
C21 C26 C25 122.2(5)
C32 C31 C36 116.2(5)
C32 C31 B1 120.7(5)
C36 C31 B1 123.1(5)
F10 C36 C35 118.4(5)
F10 C36 C31 119.3(5)
C35 C36 C31 122.2(6)
F9 C35 C34 120.3(6)
F9 C35 C36 120.3(7)
C34 C35 C36 119.5(6)
F8 C34 C33 119.5(7)
F8 C34 C35 120.1(7)
C33 C34 C35 120.4(5)
F7 C33 C34 119.8(5)
F7 C33 C32 120.4(6)
C34 C33 C32 119.8(6)
F6 C32 C31 120.2(4)
F6 C32 C33 117.8(5)
C31 C32 C33 121.9(6)
C42 C41 C46 118.5(5)
C42 C41 C3 122.5(5)
C46 C41 C3 119.0(4)
C41 C42 C43 119.6(6)
C41 C42 H42A 120.2
C43 C42 H42A 120.2
C44 C43 C42 121.5(6)
C44 C43 H43A 119.3
C42 C43 H43A 119.3
C41 C46 C45 121.3(6)
C41 C46 H46A 119.3
C45 C46 H46A 119.3
C52 C51 C56 118.8(5)
C52 C51 C4 120.8(4)
C56 C51 C4 120.4(4)
C55 C56 C51 120.0(5)
C55 C56 H56A 120.0
C51 C56 H56A 120.0
C54 C55 C56 120.7(5)
C54 C55 H55A 119.7
C56 C55 H55A 119.7
C53 C54 C55 119.5(5)
C53 C54 H54A 120.3
C55 C54 H54A 120.3
C54 C53 C52 120.7(5)
C54 C53 H53A 119.7
C52 C53 H53A 119.7
C51 C52 C53 120.3(5)
C51 C52 H52A 119.8
C53 C52 H52A 119.8
C43 C44 C45 119.8(6)
C43 C44 H44A 120.1
C45 C44 H44A 120.1
C44 C45 C46 119.3(6)
C44 C45 H45A 120.3
C46 C45 H45A 120.3
C11 C16 C15 120.1(6)
C11 C16 H16A 119.9
C15 C16 H16A 119.9
C13 C12 C11 120.0(6)
C13 C12 H12A 120.0
C11 C12 H12A 120.0
C14 C13 C12 121.1(6)
C14 C13 H13A 119.4
C12 C13 H13A 119.4
C15 C14 C13 119.5(6)
C15 C14 H14A 120.2
C13 C14 H14A 120.2
C14 C15 C16 120.3(6)
C14 C15 H15A 119.8
C16 C15 H15A 119.8

loop_
_geom_bond_atom_site_label_1
_geom_bond_atom_site_label_2
_geom_bond_distance
Te1 C1 2.068(5)
Te1 C4 2.081(5)
F2 C23 1.330(7)
F3 C24 1.338(6)
F4 C25 1.333(7)
F10 C36 1.340(7)
F9 C35 1.347(7)
F8 C34 1.349(7)
F1 C22 1.345(6)
F5 C26 1.342(6)
F7 C33 1.344(7)
F6 C32 1.336(7)
C4 C3 1.365(7)
C4 C51 1.483(7)
C3 C41 1.508(6)
C3 B1 1.534(7)
B1 C2 1.532(7)
B1 C31 1.603(7)
C2 C1 1.367(7)
C2 C21 1.500(7)
C1 C11 1.495(7)
C11 C16 1.381(8)
C11 C12 1.394(7)
C21 C26 1.380(7)
C21 C22 1.388(7)
C22 C23 1.374(7)
C23 C24 1.364(8)
C24 C25 1.371(9)
C25 C26 1.382(8)
C31 C32 1.385(8)
C31 C36 1.387(8)
C36 C35 1.384(8)
C35 C34 1.368(10)
C34 C33 1.353(10)
C33 C32 1.392(7)
C41 C42 1.376(7)
C41 C46 1.393(7)
C42 C43 1.411(9)
C42 H42A 0.9300
C43 C44 1.350(11)
C43 H43A 0.9300
C46 C45 1.394(7)
C46 H46A 0.9300
C51 C52 1.392(7)
C51 C56 1.400(7)
C56 C55 1.389(7)
C56 H56A 0.9300
C55 C54 1.386(8)
C55 H55A 0.9300
C54 C53 1.371(8)
C54 H54A 0.9300
C53 C52 1.395(8)
C53 H53A 0.9300
C52 H52A 0.9300
C44 C45 1.382(10)
C44 H44A 0.9300
C45 H45A 0.9300
C16 C15 1.393(8)
C16 H16A 0.9300
C12 C13 1.371(8)
C12 H12A 0.9300
C13 C14 1.369(10)
C13 H13A 0.9300
C14 C15 1.368(9)
C14 H14A 0.9300
C15 H15A 0.9300

loop_
_geom_torsion_atom_site_label_1
_geom_torsion_atom_site_label_2
_geom_torsion_atom_site_label_3
_geom_torsion_atom_site_label_4
_geom_torsion
C1 Te1 C4 C3 -3.0(4)
C1 Te1 C4 C51 -179.7(3)
C51 C4 C3 C41 2.5(7)
Te1 C4 C3 C41 -173.6(3)
C51 C4 C3 B1 -176.0(5)
Te1 C4 C3 B1 7.9(7)
C4 C3 B1 C2 -7.7(8)
C41 C3 B1 C2 173.8(5)
C4 C3 B1 C31 170.5(5)
C41 C3 B1 C31 -8.0(6)
C3 B1 C2 C1 0.8(8)
C31 B1 C2 C1 -177.4(5)
C3 B1 C2 C21 -176.7(5)
C31 B1 C2 C21 5.1(6)
C21 C2 C1 C11 -0.2(7)
B1 C2 C1 C11 -177.7(5)
C21 C2 C1 Te1 -178.5(3)
B1 C2 C1 Te1 4.0(7)
C4 Te1 C1 C2 -2.8(4)
C4 Te1 C1 C11 178.7(3)
C2 C1 C11 C16 124.4(6)
Te1 C1 C11 C16 -57.2(6)
C2 C1 C11 C12 -57.1(7)
Te1 C1 C11 C12 121.4(4)
C1 C2 C21 C26 -73.3(6)
B1 C2 C21 C26 104.4(5)
C1 C2 C21 C22 109.2(5)
B1 C2 C21 C22 -73.1(6)
C26 C21 C22 F1 -179.9(4)
C2 C21 C22 F1 -2.3(7)
C26 C21 C22 C23 0.7(7)
C2 C21 C22 C23 178.3(4)
F1 C22 C23 F2 1.4(7)
C21 C22 C23 F2 -179.2(4)
F1 C22 C23 C24 -179.6(4)
C21 C22 C23 C24 -0.3(8)
F2 C23 C24 F3 0.2(8)
C22 C23 C24 F3 -178.7(5)
F2 C23 C24 C25 178.1(5)
C22 C23 C24 C25 -0.8(8)
F3 C24 C25 F4 3.6(8)
C23 C24 C25 F4 -174.3(5)
F3 C24 C25 C26 179.3(5)
C23 C24 C25 C26 1.3(8)
C22 C21 C26 F5 177.9(4)
C2 C21 C26 F5 0.4(7)
C22 C21 C26 C25 -0.1(7)
C2 C21 C26 C25 -177.7(4)
F4 C25 C26 F5 -3.2(7)
C24 C25 C26 F5 -178.9(5)
F4 C25 C26 C21 174.9(5)
C24 C25 C26 C21 -0.9(8)
C2 B1 C31 C32 105.5(5)
C3 B1 C31 C32 -72.9(6)
C2 B1 C31 C36 -73.1(6)
C3 B1 C31 C36 108.5(5)
C32 C31 C36 F10 -179.9(4)
B1 C31 C36 F10 -1.2(7)
C32 C31 C36 C35 -0.8(7)
B1 C31 C36 C35 177.9(4)
F10 C36 C35 F9 -0.7(7)
C31 C36 C35 F9 -179.8(4)
F10 C36 C35 C34 178.7(4)
C31 C36 C35 C34 -0.4(8)
F9 C35 C34 F8 1.2(8)
C36 C35 C34 F8 -178.2(4)
F9 C35 C34 C33 -179.3(5)
C36 C35 C34 C33 1.3(8)
F8 C34 C33 F7 -0.6(8)
C35 C34 C33 F7 179.9(5)
F8 C34 C33 C32 178.6(5)
C35 C34 C33 C32 -1.0(8)
C36 C31 C32 F6 -179.8(4)
B1 C31 C32 F6 1.5(7)
C36 C31 C32 C33 1.2(7)
B1 C31 C32 C33 -177.6(4)
F7 C33 C32 F6 -0.2(7)
C34 C33 C32 F6 -179.4(5)
F7 C33 C32 C31 178.8(4)
C34 C33 C32 C31 -0.3(8)
C4 C3 C41 C42 -70.8(7)
B1 C3 C41 C42 107.8(6)
C4 C3 C41 C46 111.6(5)
B1 C3 C41 C46 -69.8(6)
C46 C41 C42 C43 0.0(9)
C3 C41 C42 C43 -177.6(5)
C41 C42 C43 C44 -1.2(11)
C42 C41 C46 C45 1.7(8)
C3 C41 C46 C45 179.3(5)
C3 C4 C51 C52 129.6(5)
Te1 C4 C51 C52 -54.0(5)
C3 C4 C51 C56 -51.7(7)
Te1 C4 C51 C56 124.8(4)
C52 C51 C56 C55 1.2(7)
C4 C51 C56 C55 -177.6(5)
C51 C56 C55 C54 -1.9(8)
C56 C55 C54 C53 1.1(8)
C55 C54 C53 C52 0.4(8)
C56 C51 C52 C53 0.3(8)
C4 C51 C52 C53 179.1(5)
C54 C53 C52 C51 -1.1(8)
C42 C43 C44 C45 0.8(11)
C43 C44 C45 C46 0.8(10)
C41 C46 C45 C44 -2.0(8)
C12 C11 C16 C15 1.1(9)
C1 C11 C16 C15 179.8(6)
C16 C11 C12 C13 -1.6(8)
C1 C11 C12 C13 179.8(5)
C11 C12 C13 C14 0.3(10)
C12 C13 C14 C15 1.4(11)
C13 C14 C15 C16 -1.8(11)
C11 C16 C15 C14 0.6(10)
